data_2232712
loop_
_publ_author_name
'Promdet, Premrudee'
'Horkaew, Jirapa'
'Chantrapromma, Suchada'
'Fun, Hoong-Kun'

_publ_section_title
;
 (<i>E</i>)-<i>N</i>'-(2,3-Dihydroxybenzylidene)-4-methoxybenzohydrazide
;
_journal_coeditor_code HB6485
_journal_issue 12
_journal_name_full 'Acta Crystallographica Section E'
_journal_page_first o3224
_journal_paper_doi 10.1107/S1600536811045740
_journal_volume 67
_journal_year 2011
_chemical_formula_iupac 'C15 H14 N2 O4'
_chemical_formula_moiety 'C15 H14 N2 O4'
_chemical_formula_sum 'C15 H14 N2 O4'
_chemical_formula_weight 286.28
_chemical_melting_point_gt 502
_chemical_melting_point_lt 503
_chemical_name_systematic
;
(<i>E</i>)-<i>N</i>'-(2,3-Dihydroxybenzylidene)-4-methoxybenzohydrazide
;
_space_group_IT_number 14
_symmetry_cell_setting monoclinic
_symmetry_space_group_name_Hall '-P 2ybc'
_symmetry_space_group_name_H-M 'P 1 21/c 1'
_atom_sites_solution_hydrogens geom
_atom_sites_solution_primary direct
_atom_sites_solution_secondary difmap
_audit_creation_method SHELXL-97
_cell_angle_alpha 90.00
_cell_angle_beta 96.409(2)
_cell_angle_gamma 90.00
_cell_formula_units_Z 4
_cell_length_a 11.6242(15)
_cell_length_b 9.7516(13)
_cell_length_c 12.6465(16)
_cell_measurement_reflns_used 3768
_cell_measurement_temperature 297(2)
_cell_measurement_theta_max 29.00
_cell_measurement_theta_min 2.64
_cell_volume 1424.6(3)
_computing_cell_refinement 'SAINT (Bruker, 2009)'
_computing_data_collection 'APEX2 (Bruker, 2009)'
_computing_data_reduction 'SAINT (Bruker, 2009)'
_computing_molecular_graphics 'SHELXTL (Sheldrick, 2008)'
_computing_publication_material
;
SHELXTL (Sheldrick, 2008) and PLATON (Spek, 2009)
;
_computing_structure_refinement 'SHELXTL (Sheldrick, 2008)'
_computing_structure_solution 'SHELXTL (Sheldrick, 2008)'
_diffrn_ambient_temperature 297(2)
_diffrn_detector_area_resol_mean 8.33
_diffrn_measured_fraction_theta_full 0.996
_diffrn_measured_fraction_theta_max 0.996
_diffrn_measurement_device_type 'Bruker SMART APEXII CCD'
_diffrn_measurement_method '\w scans'
_diffrn_radiation_monochromator graphite
_diffrn_radiation_source 'fine-focus sealed tube'
_diffrn_radiation_type MoK\a
_diffrn_radiation_wavelength 0.71073
_diffrn_reflns_av_R_equivalents 0.0374
_diffrn_reflns_av_sigmaI/netI 0.0371
_diffrn_reflns_limit_h_max 15
_diffrn_reflns_limit_h_min -14
_diffrn_reflns_limit_k_max 12
_diffrn_reflns_limit_k_min -13
_diffrn_reflns_limit_l_max 17
_diffrn_reflns_limit_l_min -17
_diffrn_reflns_number 13930
_diffrn_reflns_theta_full 29.00
_diffrn_reflns_theta_max 29.00
_diffrn_reflns_theta_min 2.64
_diffrn_standards_number 0
_exptl_absorpt_coefficient_mu 0.098
_exptl_absorpt_correction_T_max 0.9919
_exptl_absorpt_correction_T_min 0.9671
_exptl_absorpt_correction_type multi-scan
_exptl_absorpt_process_details '(SADABS; Bruker, 2009)'
_exptl_crystal_colour Yellow
_exptl_crystal_density_diffrn 1.335
_exptl_crystal_density_method 'not measured'
_exptl_crystal_description Block
_exptl_crystal_F_000 600
_exptl_crystal_size_max 0.34
_exptl_crystal_size_mid 0.22
_exptl_crystal_size_min 0.08
_refine_diff_density_max 0.201
_refine_diff_density_min -0.183
_refine_ls_extinction_method none
_refine_ls_goodness_of_fit_ref 1.018
_refine_ls_hydrogen_treatment mixed
_refine_ls_matrix_type full
_refine_ls_number_parameters 203
_refine_ls_number_reflns 3768
_refine_ls_number_restraints 0
_refine_ls_restrained_S_all 1.018
_refine_ls_R_factor_all 0.0944
_refine_ls_R_factor_gt 0.0457
_refine_ls_shift/su_max 0.001
_refine_ls_shift/su_mean 0.001
_refine_ls_structure_factor_coef Fsqd
_refine_ls_weighting_details 'calc w=1/[\s^2^(Fo^2^)+(0.0547P)^2^+0.2931P] where P=(Fo^2^+2Fc^2^)/3'
_refine_ls_weighting_scheme calc
_refine_ls_wR_factor_gt 0.1061
_refine_ls_wR_factor_ref 0.1362
_reflns_number_gt 2203
_reflns_number_total 3768
_reflns_threshold_expression I>2\s(I)
_cod_data_source_file hb6485.cif
_cod_data_source_block I
_cod_original_sg_symbol_H-M 'P 21/c'
_cod_database_code 2232712
_cod_database_fobs_code 2232712

loop_
_symmetry_equiv_pos_as_xyz
'x, y, z'
'-x, y+1/2, -z+1/2'
'-x, -y, -z'
'x, -y-1/2, z-1/2'

loop_
_atom_site_type_symbol
_atom_site_label
_atom_site_fract_x
_atom_site_fract_y
_atom_site_fract_z
_atom_site_U_iso_or_equiv
_atom_site_adp_type
_atom_site_calc_flag
_atom_site_refinement_flags
_atom_site_occupancy
_atom_site_symmetry_multiplicity
O O1 0.76198(12) 0.03025(16) 1.01358(9) 0.0644(4) Uani d . 1 1
O O2 0.52798(13) -0.17500(15) 0.56417(11) 0.0716(4) Uani d . 1 1
O O3 0.95302(12) 0.31125(15) 1.18591(10) 0.0573(4) Uani d . 1 1
H H1O3 0.919(2) 0.266(3) 1.131(2) 0.105(9) Uiso d . 1 1
O O4 1.07704(14) 0.45742(15) 1.33066(10) 0.0655(4) Uani d . 1 1
H H1O4 1.134(2) 0.491(2) 1.380(2) 0.092(8) Uiso d . 1 1
N N1 0.86300(14) 0.15397(15) 0.90461(11) 0.0472(4) Uani d . 1 1
H H1N1 0.8895(16) 0.1593(18) 0.8436(15) 0.050(5) Uiso d . 1 1
N N2 0.92453(13) 0.21946(15) 0.98936(10) 0.0457(4) Uani d . 1 1
C C1 0.71751(15) -0.00089(18) 0.82727(13) 0.0432(4) Uani d . 1 1
C C2 0.68810(17) -0.13814(19) 0.82957(15) 0.0574(5) Uani d . 1 1
H H2A 0.7107 -0.1896 0.8903 0.069 Uiso calc R 1 1
C C3 0.62568(18) -0.2001(2) 0.74317(17) 0.0621(5) Uani d . 1 1
H H3A 0.6080 -0.2930 0.7453 0.075 Uiso calc R 1 1
C C4 0.58959(16) -0.12397(19) 0.65375(14) 0.0516(5) Uani d . 1 1
C C5 0.61520(18) 0.0146(2) 0.65158(14) 0.0548(5) Uani d . 1 1
H H5A 0.5883 0.0672 0.5926 0.066 Uiso calc R 1 1
C C6 0.68036(17) 0.07452(19) 0.73656(13) 0.0514(5) Uani d . 1 1
H H6A 0.6999 0.1668 0.7334 0.062 Uiso calc R 1 1
C C7 0.78258(15) 0.06096(18) 0.92317(12) 0.0445(4) Uani d . 1 1
C C8 1.01140(16) 0.29144(17) 0.96886(13) 0.0451(4) Uani d . 1 1
H H8A 1.0311 0.2950 0.8996 0.054 Uiso calc R 1 1
C C9 1.07959(15) 0.36759(16) 1.05231(12) 0.0417(4) Uani d . 1 1
C C10 1.04835(15) 0.37551(17) 1.15543(13) 0.0426(4) Uani d . 1 1
C C11 1.11564(16) 0.45196(17) 1.23312(13) 0.0464(4) Uani d . 1 1
C C12 1.21434(17) 0.51668(18) 1.20748(15) 0.0525(5) Uani d . 1 1
H H12A 1.2599 0.5662 1.2593 0.063 Uiso calc R 1 1
C C13 1.24602(18) 0.50867(19) 1.10575(16) 0.0569(5) Uani d . 1 1
H H13A 1.3128 0.5527 1.0894 0.068 Uiso calc R 1 1
C C14 1.17932(17) 0.43587(18) 1.02824(14) 0.0512(5) Uani d . 1 1
H H14A 1.2006 0.4321 0.9596 0.061 Uiso calc R 1 1
C C15 0.5152(2) -0.3199(2) 0.5548(2) 0.0828(7) Uani d . 1 1
H H15A 0.4773 -0.3422 0.4856 0.124 Uiso calc R 1 1
H H15B 0.4697 -0.3528 0.6083 0.124 Uiso calc R 1 1
H H15C 0.5902 -0.3624 0.5642 0.124 Uiso calc R 1 1

loop_
_atom_site_aniso_label
_atom_site_aniso_U_11
_atom_site_aniso_U_22
_atom_site_aniso_U_33
_atom_site_aniso_U_12
_atom_site_aniso_U_13
_atom_site_aniso_U_23
O1 0.0620(9) 0.0923(11) 0.0369(6) -0.0148(8) -0.0038(6) 0.0134(6)
O2 0.0770(11) 0.0673(9) 0.0646(9) -0.0017(8) -0.0194(7) -0.0185(7)
O3 0.0611(9) 0.0729(9) 0.0388(6) -0.0241(7) 0.0097(6) -0.0122(6)
O4 0.0805(11) 0.0773(10) 0.0381(7) -0.0266(8) 0.0033(7) -0.0101(6)
N1 0.0545(10) 0.0569(9) 0.0299(7) -0.0064(7) 0.0029(6) -0.0053(6)
N2 0.0505(9) 0.0523(8) 0.0330(7) -0.0019(7) -0.0011(6) -0.0064(6)
C1 0.0434(10) 0.0478(9) 0.0371(8) 0.0021(8) -0.0017(7) 0.0014(7)
C2 0.0612(13) 0.0513(11) 0.0557(11) 0.0040(9) -0.0112(9) 0.0120(8)
C3 0.0671(14) 0.0444(10) 0.0707(12) -0.0024(9) -0.0107(10) 0.0010(9)
C4 0.0473(11) 0.0560(11) 0.0494(10) 0.0029(9) -0.0036(8) -0.0099(8)
C5 0.0683(13) 0.0549(11) 0.0381(9) 0.0039(9) -0.0073(8) 0.0027(8)
C6 0.0685(13) 0.0455(10) 0.0381(8) -0.0016(9) -0.0036(8) 0.0023(7)
C7 0.0441(10) 0.0522(10) 0.0356(8) 0.0049(8) -0.0025(7) 0.0041(7)
C8 0.0537(11) 0.0469(9) 0.0348(8) 0.0037(8) 0.0054(7) -0.0022(7)
C9 0.0448(10) 0.0406(9) 0.0391(8) 0.0025(7) 0.0021(7) 0.0012(7)
C10 0.0448(10) 0.0431(9) 0.0392(8) -0.0026(7) 0.0013(7) 0.0008(7)
C11 0.0555(12) 0.0435(9) 0.0383(8) -0.0038(8) -0.0029(8) 0.0006(7)
C12 0.0561(12) 0.0438(10) 0.0545(10) -0.0082(9) -0.0080(9) 0.0023(8)
C13 0.0530(12) 0.0523(11) 0.0654(12) -0.0090(9) 0.0066(9) 0.0067(9)
C14 0.0554(12) 0.0507(10) 0.0487(10) -0.0017(9) 0.0110(9) 0.0045(8)
C15 0.0923(19) 0.0771(16) 0.0788(15) -0.0244(14) 0.0085(13) -0.0273(13)

loop_
_atom_type_symbol
_atom_type_description
_atom_type_scat_dispersion_real
_atom_type_scat_dispersion_imag
_atom_type_scat_source
C C 0.0033 0.0016 'International Tables Vol C Tables 4.2.6.8 and 6.1.1.4'
H H 0.0000 0.0000 'International Tables Vol C Tables 4.2.6.8 and 6.1.1.4'
N N 0.0061 0.0033 'International Tables Vol C Tables 4.2.6.8 and 6.1.1.4'
O O 0.0106 0.0060 'International Tables Vol C Tables 4.2.6.8 and 6.1.1.4'

loop_
_geom_angle_atom_site_label_1
_geom_angle_atom_site_label_2
_geom_angle_atom_site_label_3
_geom_angle
C4 O2 C15 118.09(17)
C10 O3 H1O3 108.7(17)
C11 O4 H1O4 110.3(16)
C7 N1 N2 119.26(14)
C7 N1 H1N1 121.5(12)
N2 N1 H1N1 117.5(12)
C8 N2 N1 116.72(14)
C2 C1 C6 118.34(16)
C2 C1 C7 118.75(15)
C6 C1 C7 122.85(16)
C3 C2 C1 121.08(17)
C3 C2 H2A 119.5
C1 C2 H2A 119.5
C4 C3 C2 119.86(18)
C4 C3 H3A 120.1
C2 C3 H3A 120.1
O2 C4 C3 124.61(18)
O2 C4 C5 115.69(17)
C3 C4 C5 119.71(17)
C6 C5 C4 120.02(17)
C6 C5 H5A 120.0
C4 C5 H5A 120.0
C5 C6 C1 120.93(17)
C5 C6 H6A 119.5
C1 C6 H6A 119.5
O1 C7 N1 122.57(16)
O1 C7 C1 121.74(17)
N1 C7 C1 115.67(14)
N2 C8 C9 120.83(15)
N2 C8 H8A 119.6
C9 C8 H8A 119.6
C10 C9 C14 119.05(16)
C10 C9 C8 122.03(16)
C14 C9 C8 118.92(15)
O3 C10 C9 122.88(15)
O3 C10 C11 116.98(15)
C9 C10 C11 120.15(16)
O4 C11 C12 124.23(16)
O4 C11 C10 116.24(16)
C12 C11 C10 119.52(16)
C11 C12 C13 120.59(17)
C11 C12 H12A 119.7
C13 C12 H12A 119.7
C14 C13 C12 120.36(18)
C14 C13 H13A 119.8
C12 C13 H13A 119.8
C13 C14 C9 120.31(17)
C13 C14 H14A 119.8
C9 C14 H14A 119.8
O2 C15 H15A 109.5
O2 C15 H15B 109.5
H15A C15 H15B 109.5
O2 C15 H15C 109.5
H15A C15 H15C 109.5
H15B C15 H15C 109.5

loop_
_geom_bond_atom_site_label_1
_geom_bond_atom_site_label_2
_geom_bond_distance
O1 C7 1.231(2)
O2 C4 1.365(2)
O2 C15 1.424(3)
O3 C10 1.365(2)
O3 H1O3 0.88(3)
O4 C11 1.360(2)
O4 H1O4 0.91(3)
N1 C7 1.342(2)
N1 N2 1.3773(18)
N1 H1N1 0.863(19)
N2 C8 1.280(2)
C1 C2 1.382(3)
C1 C6 1.390(2)
C1 C7 1.484(2)
C2 C3 1.382(3)
C2 H2A 0.9300
C3 C4 1.379(3)
C3 H3A 0.9300
C4 C5 1.385(3)
C5 C6 1.374(2)
C5 H5A 0.9300
C6 H6A 0.9300
C8 C9 1.451(2)
C8 H8A 0.9300
C9 C10 1.394(2)
C9 C14 1.400(2)
C10 C11 1.401(2)
C11 C12 1.379(3)
C12 C13 1.379(3)
C12 H12A 0.9300
C13 C14 1.377(3)
C13 H13A 0.9300
C14 H14A 0.9300
C15 H15A 0.9600
C15 H15B 0.9600
C15 H15C 0.9600

loop_
_geom_hbond_atom_site_label_D
_geom_hbond_atom_site_label_H
_geom_hbond_atom_site_label_A
_geom_hbond_site_symmetry_A
_geom_hbond_distance_DH
_geom_hbond_distance_HA
_geom_hbond_distance_DA
_geom_hbond_angle_DHA
_geom_hbond_publ_flag
O3 H1O3 N2 . 0.88(3) 1.86(3) 2.6279(18) 146(2) y
O4 H1O4 O1 2_757 0.92(2) 1.75(2) 2.6577(19) 170(2) y
N1 H1N1 O3 4_565 0.864(19) 2.221(19) 3.083(2) 175.8(17) y
N1 H1N1 O4 4_565 0.864(19) 2.481(19) 2.961(2) 115.8(15) y
C5 H5A O2 3_656 0.93 2.50 3.413(2) 166 y
C2 H2A Cg1 3_757 0.93 3.00 3.539(2) 119 y

loop_
_geom_torsion_atom_site_label_1
_geom_torsion_atom_site_label_2
_geom_torsion_atom_site_label_3
_geom_torsion_atom_site_label_4
_geom_torsion
C7 N1 N2 C8 169.90(16)
C6 C1 C2 C3 1.5(3)
C7 C1 C2 C3 178.77(19)
C1 C2 C3 C4 -1.4(3)
C15 O2 C4 C3 -10.4(3)
C15 O2 C4 C5 170.0(2)
C2 C3 C4 O2 179.78(19)
C2 C3 C4 C5 -0.6(3)
O2 C4 C5 C6 -177.74(19)
C3 C4 C5 C6 2.6(3)
C4 C5 C6 C1 -2.6(3)
C2 C1 C6 C5 0.5(3)
C7 C1 C6 C5 -176.62(18)
N2 N1 C7 O1 -0.8(3)
N2 N1 C7 C1 177.88(14)
C2 C1 C7 O1 -38.7(3)
C6 C1 C7 O1 138.5(2)
C2 C1 C7 N1 142.68(18)
C6 C1 C7 N1 -40.2(2)
N1 N2 C8 C9 178.17(15)
N2 C8 C9 C10 -5.6(3)
N2 C8 C9 C14 174.85(16)
C14 C9 C10 O3 -179.49(16)
C8 C9 C10 O3 1.0(3)
C14 C9 C10 C11 0.6(3)
C8 C9 C10 C11 -178.97(16)
O3 C10 C11 O4 -1.8(2)
C9 C10 C11 O4 178.15(16)
O3 C10 C11 C12 178.61(16)
C9 C10 C11 C12 -1.5(3)
O4 C11 C12 C13 -178.43(18)
C10 C11 C12 C13 1.1(3)
C11 C12 C13 C14 0.0(3)
C12 C13 C14 C9 -0.9(3)
C10 C9 C14 C13 0.6(3)
C8 C9 C14 C13 -179.82(17)

loop_
_cod_related_entry_id
_cod_related_entry_database
_cod_related_entry_code
1 ChemSpider 23264441
